data_1518827
loop_
_publ_author_name
'Braunschweig, Holger'
'Radacki, Krzysztof'
'Shang, Rong'

_publ_section_title
;
 Side-on coordination of boryl and borylene complexes to cationic coinage
 metal fragments
;
_journal_issue 5
_journal_name_full 'Chem. Sci.'
_journal_page_first 2989
_journal_paper_doi 10.1039/C5SC00211G
_journal_volume 6
_journal_year 2015
_chemical_formula_moiety 'C24 H12 B Cl8, C22 H28 Ag B2 Mn2 O4, C7 H8'
_chemical_formula_sum 'C53 H48 Ag B3 Cl8 Mn2 O4'
_chemical_formula_weight 1282.69
_chemical_name_systematic 09_staggered
_space_group_crystal_system monoclinic
_space_group_IT_number 14
_space_group_name_Hall '-P 2yn'
_space_group_name_H-M_alt 'P 1 21/n 1'
_symmetry_space_group_name_Hall '-P 2yn'
_symmetry_space_group_name_H-M 'P 1 21/n 1'
_atom_sites_solution_hydrogens mixed
_atom_sites_solution_secondary iterative
_audit_creation_method SHELXL-2014/6
_audit_update_record
;
2014-11-07 deposited with the CCDC.
2015-03-09 downloaded from the CCDC.
;
_cell_angle_alpha 90
_cell_angle_beta 93.434(10)
_cell_angle_gamma 90
_cell_formula_units_Z 4
_cell_length_a 11.184(4)
_cell_length_b 36.556(15)
_cell_length_c 13.609(4)
_cell_measurement_reflns_used 9663
_cell_measurement_temperature 100(2)
_cell_measurement_theta_max 27.49
_cell_measurement_theta_min 2.36
_cell_volume 5554(3)
_computing_cell_refinement 'Saint+ ver. 8.18C (Bruker AXS)'
_computing_data_collection 'APEX2 ver. 2014.9 (Bruker AXS)'
_computing_data_reduction 'Saint+ ver. 8.18C (Bruker AXS)'
_computing_molecular_graphics 'ShelXLe (Huebschle et all, 2011)'
_computing_publication_material 'SHELXL-2014/6 (Sheldrick, 2014)'
_computing_structure_refinement 'SHELXL-2014/6 (Sheldrick, 2014)'
_computing_structure_solution 'SHELXT (Sheldrick, 2012)'
_diffrn_ambient_temperature 100(2)
_diffrn_detector_area_resol_mean 8.333
_diffrn_measured_fraction_theta_full 0.966
_diffrn_measured_fraction_theta_max 0.999
_diffrn_measurement_device_type 'Bruker D8 Quest'
_diffrn_measurement_method '\f and \w scans'
_diffrn_radiation_type MoK\a
_diffrn_radiation_wavelength 0.71073
_diffrn_reflns_av_R_equivalents 0.0743
_diffrn_reflns_av_unetI/netI 0.0531
_diffrn_reflns_Laue_measured_fraction_full 0.966
_diffrn_reflns_Laue_measured_fraction_max 0.999
_diffrn_reflns_limit_h_max 13
_diffrn_reflns_limit_h_min -13
_diffrn_reflns_limit_k_max 42
_diffrn_reflns_limit_k_min -44
_diffrn_reflns_limit_l_max 16
_diffrn_reflns_limit_l_min -16
_diffrn_reflns_number 101363
_diffrn_reflns_point_group_measured_fraction_full 0.966
_diffrn_reflns_point_group_measured_fraction_max 0.999
_diffrn_reflns_theta_full 26.000
_diffrn_reflns_theta_max 25.681
_diffrn_reflns_theta_min 2.228
_diffrn_source ImS
_exptl_absorpt_coefficient_mu 1.225
_exptl_absorpt_correction_T_max 0.7457
_exptl_absorpt_correction_T_min 0.5726
_exptl_absorpt_correction_type multi-scan
_exptl_absorpt_process_details 'Sadabs 2014/4 (Bruker 2014)'
_exptl_crystal_colour colorless
_exptl_crystal_density_diffrn 1.534
_exptl_crystal_description plate
_exptl_crystal_F_000 2584
_exptl_crystal_size_max 0.175
_exptl_crystal_size_mid 0.095
_exptl_crystal_size_min 0.015
_refine_diff_density_max 0.838
_refine_diff_density_min -1.030
_refine_diff_density_rms 0.129
_refine_ls_extinction_method none
_refine_ls_goodness_of_fit_ref 1.211
_refine_ls_hydrogen_treatment constr
_refine_ls_matrix_type full
_refine_ls_number_parameters 730
_refine_ls_number_reflns 10554
_refine_ls_number_restraints 706
_refine_ls_restrained_S_all 1.171
_refine_ls_R_factor_all 0.1203
_refine_ls_R_factor_gt 0.0977
_refine_ls_shift/su_max 0.001
_refine_ls_shift/su_mean 0.000
_refine_ls_structure_factor_coef Fsqd
_refine_ls_weighting_details 'w=1/[\s^2^(Fo^2^)+60.1885P] where P=(Fo^2^+2Fc^2^)/3'
_refine_ls_weighting_scheme calc
_refine_ls_wR_factor_gt 0.1545
_refine_ls_wR_factor_ref 0.1631
_reflns_Friedel_coverage 0.000
_reflns_number_gt 8840
_reflns_number_total 10554
_reflns_threshold_expression 'I > 2\s(I)'
_cod_data_source_file c5sc00211g2.cif
_cod_data_source_block 9_staggered
_cod_depositor_comments 'Adding full bibliography for 1518822--1518832.cif.'
_cod_original_cell_volume 5554(4)
_cod_database_code 1518827
_shelx_space_group_comment
;
The symmetry employed for this shelxl refinement is uniquely defined
by the following loop, which should always be used as a source of
symmetry information in preference to the above space-group names.
They are only intended as comments.
;
_shelx_estimated_absorpt_t_min 0.814
_shelx_estimated_absorpt_t_max 0.982
_shelxl_version_number 2014/6

loop_
_space_group_symop_operation_xyz
'x, y, z'
'-x+1/2, y+1/2, -z+1/2'
'-x, -y, -z'
'x-1/2, -y-1/2, z-1/2'

loop_
_atom_site_label
_atom_site_type_symbol
_atom_site_fract_x
_atom_site_fract_y
_atom_site_fract_z
_atom_site_U_iso_or_equiv
_atom_site_adp_type
_atom_site_occupancy
_atom_site_site_symmetry_order
_atom_site_calc_flag
_atom_site_refinement_flags_posn
_atom_site_refinement_flags_adp
_atom_site_refinement_flags_occupancy
_atom_site_disorder_assembly
_atom_site_disorder_group
Ag1_1 Ag 0.87328(5) 0.61119(2) 0.57523(4) 0.02766(16) Uani 1 1 d . . . . .
O1_1 O 0.5834(5) 0.69430(18) 0.4278(5) 0.0477(16) Uani 1 1 d . . . . .
C2_1 C 0.7253(7) 0.6601(2) 0.6377(6) 0.035(2) Uani 1 1 d . . . . .
O2_1 O 0.6687(5) 0.65012(17) 0.7000(4) 0.0431(15) Uani 1 1 d . . . . .
Mn2_1 Mn 0.98294(10) 0.55703(3) 0.67353(8) 0.0255(3) Uani 1 1 d . . . . .
C3_1 C 0.9849(7) 0.5121(3) 0.6269(6) 0.037(2) Uani 1 1 d . . . . .
O3_1 O 0.9856(6) 0.48180(19) 0.6003(5) 0.0510(17) Uani 1 1 d . . . . .
C4_1 C 1.0772(8) 0.5724(3) 0.5784(6) 0.037(2) Uani 1 1 d . . . . .
O4_1 O 1.1441(5) 0.5809(2) 0.5210(5) 0.0537(18) Uani 1 1 d . . . . .
C1_1 C 0.6740(8) 0.6886(2) 0.4717(6) 0.038(2) Uani 1 1 d . . . . .
Mn1_1 Mn 0.80952(10) 0.68005(3) 0.54066(9) 0.0277(3) Uani 1 1 d . . . . .
C1_2 C 0.9661(8) 0.6945(3) 0.6281(8) 0.049(3) Uani 1 1 d . . . . .
H1_2 H 1.0022 0.6788 0.6769 0.059 Uiso 1 1 calc R U . . .
C2_2 C 0.8796(9) 0.7209(3) 0.6436(7) 0.050(3) Uani 1 1 d . . . . .
H2_2 H 0.8476 0.7265 0.7049 0.059 Uiso 1 1 calc R U . . .
C3_2 C 0.8483(9) 0.7374(3) 0.5551(9) 0.054(3) Uani 1 1 d . . . . .
H3_2 H 0.7902 0.7562 0.5451 0.065 Uiso 1 1 calc R U . . .
C4_2 C 0.9156(10) 0.7222(3) 0.4822(8) 0.057(3) Uani 1 1 d . . . . .
H4_2 H 0.9117 0.7287 0.4146 0.069 Uiso 1 1 calc R U . . .
C5_2 C 0.9912(8) 0.6949(3) 0.5280(9) 0.054(3) Uani 1 1 d . . . . .
H5_2 H 1.0474 0.6800 0.4970 0.065 Uiso 1 1 calc R U . . .
B1_3 B 0.8239(8) 0.6479(3) 0.4372(7) 0.030(2) Uani 1 1 d . . . . .
C2_3 C 0.8343(8) 0.6317(2) 0.3334(6) 0.0342(19) Uani 1 1 d . . . . .
C3_3 C 0.9092(11) 0.5973(3) 0.3360(7) 0.072(4) Uani 1 1 d . . . . .
H3A_3 H 0.9905 0.6030 0.3624 0.109 Uiso 1 1 calc R U . . .
H3B_3 H 0.9124 0.5875 0.2692 0.109 Uiso 1 1 calc R U . . .
H3C_3 H 0.8733 0.5791 0.3781 0.109 Uiso 1 1 calc R U . . .
C4_3 C 0.8909(11) 0.6607(3) 0.2698(8) 0.072(4) Uani 1 1 d . . . . .
H4A_3 H 0.8410 0.6828 0.2676 0.108 Uiso 1 1 calc R U . . .
H4B_3 H 0.8968 0.6512 0.2029 0.108 Uiso 1 1 calc R U . . .
H4C_3 H 0.9711 0.6667 0.2981 0.108 Uiso 1 1 calc R U . . .
C5_3 C 0.7090(9) 0.6230(3) 0.2881(7) 0.057(3) Uani 1 1 d . . . . .
H5A_3 H 0.6702 0.6051 0.3296 0.085 Uiso 1 1 calc R U . . .
H5B_3 H 0.7154 0.6128 0.2221 0.085 Uiso 1 1 calc R U . . .
H5C_3 H 0.6611 0.6455 0.2838 0.085 Uiso 1 1 calc R U . . .
C1_4 C 0.9819(11) 0.5966(3) 0.7898(6) 0.053(3) Uani 1 1 d . . . . .
H1_4 H 0.9549 0.6211 0.7813 0.063 Uiso 1 1 calc R U . . .
C2_4 C 1.0984(9) 0.5848(3) 0.7818(6) 0.042(2) Uani 1 1 d . . . . .
H2_4 H 1.1645 0.5996 0.7666 0.050 Uiso 1 1 calc R U . . .
C3_4 C 1.1017(7) 0.5471(3) 0.8002(6) 0.038(2) Uani 1 1 d . . . . .
H3_4 H 1.1705 0.5318 0.7997 0.045 Uiso 1 1 calc R U . . .
C4_4 C 0.9853(8) 0.5358(2) 0.8195(5) 0.037(2) Uani 1 1 d . . . . .
H4_4 H 0.9617 0.5116 0.8348 0.044 Uiso 1 1 calc R U . . .
C5_4 C 0.9098(9) 0.5666(3) 0.8123(6) 0.046(2) Uani 1 1 d . . . . .
H5_4 H 0.8262 0.5670 0.8210 0.056 Uiso 1 1 calc R U . . .
B1_5 B 0.8295(9) 0.5513(2) 0.6160(6) 0.027(2) Uani 1 1 d . . . . .
C2_5 C 0.7048(7) 0.5355(2) 0.5878(6) 0.0317(19) Uani 1 1 d . . . . .
C3_5 C 0.6876(9) 0.5008(3) 0.6455(9) 0.072(4) Uani 1 1 d . . . . .
H3A_5 H 0.7473 0.4826 0.6281 0.108 Uiso 1 1 calc R U . . .
H3B_5 H 0.6070 0.4911 0.6297 0.108 Uiso 1 1 calc R U . . .
H3C_5 H 0.6974 0.5061 0.7161 0.108 Uiso 1 1 calc R U . . .
C4_5 C 0.6908(12) 0.5261(5) 0.4800(9) 0.108(6) Uani 1 1 d . . . . .
H4A_5 H 0.7050 0.5480 0.4409 0.162 Uiso 1 1 calc R U . . .
H4B_5 H 0.6095 0.5171 0.4641 0.162 Uiso 1 1 calc R U . . .
H4C_5 H 0.7489 0.5072 0.4649 0.162 Uiso 1 1 calc R U . . .
C5_5 C 0.6080(10) 0.5621(3) 0.6147(15) 0.125(7) Uani 1 1 d . . . . .
H5A_5 H 0.6236 0.5702 0.6829 0.187 Uiso 1 1 calc R U . . .
H5B_5 H 0.5297 0.5500 0.6080 0.187 Uiso 1 1 calc R U . . .
H5C_5 H 0.6080 0.5833 0.5707 0.187 Uiso 1 1 calc R U . . .
B1 B 0.9577(8) 0.8878(2) 0.4706(5) 0.0223(18) Uani 1 1 d . . . . .
C1_6 C 0.8694(7) 0.89733(19) 0.5590(5) 0.0229(16) Uani 1 1 d . . . . .
C2_6 C 0.9139(7) 0.89878(19) 0.6581(5) 0.0237(16) Uani 1 1 d . . . . .
H2_6 H 0.9955 0.8929 0.6741 0.028 Uiso 1 1 calc R U . . .
C3_6 C 0.8409(7) 0.9086(2) 0.7328(5) 0.0266(17) Uani 1 1 d . . . . .
C4_6 C 0.7223(8) 0.9183(2) 0.7125(6) 0.0310(19) Uani 1 1 d . . . . .
H4_6 H 0.6720 0.9249 0.7634 0.037 Uiso 1 1 calc R U . . .
C5_6 C 0.6805(7) 0.9178(2) 0.6156(5) 0.0276(18) Uani 1 1 d . . . . .
C6_6 C 0.7501(6) 0.90759(19) 0.5405(5) 0.0202(15) Uani 1 1 d . . . . .
H6_6 H 0.7163 0.9075 0.4748 0.024 Uiso 1 1 calc R U . . .
Cl7_6 Cl 0.8977(2) 0.90766(7) 0.85516(14) 0.0420(5) Uani 1 1 d . . . . .
Cl8_6 Cl 0.53160(18) 0.93121(6) 0.58634(15) 0.0360(5) Uani 1 1 d . . . . .
C1_7 C 1.0106(6) 0.92729(18) 0.4371(5) 0.0178(15) Uani 1 1 d . . . . .
C2_7 C 1.1196(6) 0.94119(19) 0.4778(5) 0.0187(15) Uani 1 1 d . . . . .
H2_7 H 1.1687 0.9262 0.5206 0.022 Uiso 1 1 calc R U . . .
C3_7 C 1.1568(6) 0.9762(2) 0.4567(5) 0.0221(16) Uani 1 1 d . . . . .
C4_7 C 1.0897(7) 0.9996(2) 0.3960(5) 0.0220(16) Uani 1 1 d . . . . .
H4_7 H 1.1154 1.0237 0.3829 0.026 Uiso 1 1 calc R U . . .
C5_7 C 0.9833(7) 0.9857(2) 0.3554(5) 0.0238(16) Uani 1 1 d . . . . .
C6_7 C 0.9434(6) 0.95100(19) 0.3751(5) 0.0198(15) Uani 1 1 d . . . . .
H6_7 H 0.8687 0.9430 0.3459 0.024 Uiso 1 1 calc R U . . .
Cl7_7 Cl 1.29404(16) 0.99185(5) 0.50852(14) 0.0302(4) Uani 1 1 d . . . . .
Cl8_7 Cl 0.89407(17) 1.01428(5) 0.27650(14) 0.0306(4) Uani 1 1 d . . . . .
C1_8 C 0.8807(6) 0.86664(19) 0.3796(5) 0.0192(15) Uani 1 1 d . . . . .
C2_8 C 0.9033(7) 0.8706(2) 0.2803(5) 0.0237(16) Uani 1 1 d . . . . .
H2_8 H 0.9579 0.8888 0.2611 0.028 Uiso 1 1 calc R U . . .
C3_8 C 0.8464(7) 0.8482(2) 0.2094(5) 0.0279(18) Uani 1 1 d . . . . .
C4_8 C 0.7655(7) 0.8216(2) 0.2322(5) 0.0290(18) Uani 1 1 d . . . . .
H4_8 H 0.7266 0.8067 0.1829 0.035 Uiso 1 1 calc R U . . .
C5_8 C 0.7437(7) 0.8177(2) 0.3309(5) 0.0247(17) Uani 1 1 d . . . . .
C6_8 C 0.7991(7) 0.83928(19) 0.4027(5) 0.0227(16) Uani 1 1 d . . . . .
H6_8 H 0.7817 0.8356 0.4694 0.027 Uiso 1 1 calc R U . . .
Cl7_8 Cl 0.8767(2) 0.85429(6) 0.08579(14) 0.0425(5) Uani 1 1 d . . . . .
Cl8_8 Cl 0.64314(19) 0.78411(6) 0.36566(16) 0.0379(5) Uani 1 1 d . . . . .
C1_9 C 1.0625(7) 0.8577(2) 0.5016(5) 0.0235(17) Uani 1 1 d . . . . .
C2_9 C 1.1648(7) 0.8548(2) 0.4489(5) 0.0292(18) Uani 1 1 d . . . . .
H2_9 H 1.1769 0.8717 0.3975 0.035 Uiso 1 1 calc R U . . .
C3_9 C 1.2486(7) 0.8280(2) 0.4694(6) 0.034(2) Uani 1 1 d . . . . .
C4_9 C 1.2357(8) 0.8024(2) 0.5410(6) 0.035(2) Uani 1 1 d . . . . .
H4_9 H 1.2937 0.7837 0.5538 0.043 Uiso 1 1 calc R U . . .
C5_9 C 1.1351(7) 0.8049(2) 0.5936(6) 0.0307(19) Uani 1 1 d . . . . .
C6_9 C 1.0477(7) 0.8311(2) 0.5736(5) 0.0268(17) Uani 1 1 d . . . . .
H6_9 H 0.9771 0.8311 0.6092 0.032 Uiso 1 1 calc R U . . .
Cl7_9 Cl 1.3758(2) 0.82412(7) 0.40207(19) 0.0569(7) Uani 1 1 d . . . . .
Cl8_9 Cl 1.1185(2) 0.77432(6) 0.69023(16) 0.0417(5) Uani 1 1 d . . . . .
C1_10 C 1.0970(8) 0.7373(2) 0.2259(7) 0.0495(17) Uani 0.520(8) 1 d G U P A 1
C2_10 C 1.1621(11) 0.7435(3) 0.3154(7) 0.0498(17) Uani 0.520(8) 1 d G U P A 1
H2_10 H 1.1433 0.7638 0.3550 0.060 Uiso 0.520(8) 1 d G U P A 1
C3_10 C 1.2548(10) 0.7198(3) 0.3464(8) 0.0505(18) Uani 0.520(8) 1 d G U P A 1
H3_10 H 1.2990 0.7240 0.4070 0.061 Uiso 0.520(8) 1 d G U P A 1
C4_10 C 1.2825(9) 0.6898(3) 0.2879(9) 0.0498(19) Uani 0.520(8) 1 d G U P A 1
H4_10 H 1.3455 0.6737 0.3090 0.060 Uiso 0.520(8) 1 d G U P A 1
C5_10 C 1.2175(11) 0.6836(3) 0.1985(9) 0.0488(18) Uani 0.520(8) 1 d G U P A 1
H5_10 H 1.2363 0.6633 0.1589 0.059 Uiso 0.520(8) 1 d G U P A 1
C6_10 C 1.1247(10) 0.7074(3) 0.1675(7) 0.0487(17) Uani 0.520(8) 1 d G U P A 1
H6_10 H 1.0806 0.7032 0.1069 0.058 Uiso 0.520(8) 1 d G U P A 1
C7_10 C 0.9963(11) 0.7631(4) 0.1923(11) 0.053(2) Uani 0.520(8) 1 d G U P A 1
H7A_10 H 1.0066 0.7708 0.1246 0.079 Uiso 0.520(8) 1 d G U P A 1
H7B_10 H 0.9977 0.7846 0.2352 0.079 Uiso 0.520(8) 1 d G U P A 1
H7C_10 H 0.9195 0.7505 0.1955 0.079 Uiso 0.520(8) 1 d G U P A 1
C1_11 C 1.1945(15) 0.7118(4) 0.2740(12) 0.0495(17) Uani 0.302(10) 1 d G U P B 2
C2_11 C 1.1536(19) 0.7015(5) 0.1789(13) 0.0491(18) Uani 0.302(10) 1 d G U P B 2
H2_11 H 1.1835 0.6799 0.1503 0.059 Uiso 0.302(10) 1 d G U P B 2
C3_11 C 1.069(2) 0.7229(7) 0.1260(12) 0.0494(18) Uani 0.302(10) 1 d G U P B 2
H3_11 H 1.0409 0.7159 0.0615 0.059 Uiso 0.302(10) 1 d G U P B 2
C4_11 C 1.0246(18) 0.7547(6) 0.1682(15) 0.050(2) Uani 0.302(10) 1 d G U P B 2
H4_11 H 0.9670 0.7693 0.1322 0.060 Uiso 0.302(10) 1 d G U P B 2
C5_11 C 1.066(2) 0.7650(5) 0.2633(16) 0.0500(19) Uani 0.302(10) 1 d G U P B 2
H5_11 H 1.0356 0.7866 0.2919 0.060 Uiso 0.302(10) 1 d G U P B 2
C6_11 C 1.1505(19) 0.7435(5) 0.3162(12) 0.0497(18) Uani 0.302(10) 1 d G U P B 2
H6_11 H 1.1782 0.7505 0.3807 0.060 Uiso 0.302(10) 1 d G U P B 2
C7_11 C 1.287(2) 0.6884(7) 0.3315(18) 0.050(3) Uani 0.302(10) 1 d G U P B 2
H7A_11 H 1.3134 0.7011 0.3923 0.075 Uiso 0.302(10) 1 d G U P B 2
H7B_11 H 1.3552 0.6843 0.2917 0.075 Uiso 0.302(10) 1 d G U P B 2
H7C_11 H 1.2510 0.6649 0.3475 0.075 Uiso 0.302(10) 1 d G U P B 2
C1_12 C 1.200(3) 0.7157(8) 0.2877(19) 0.0495(17) Uani 0.178(10) 1 d G U P C 3
C2_12 C 1.138(3) 0.7489(8) 0.290(2) 0.0496(18) Uani 0.178(10) 1 d G U P C 3
H2_12 H 1.1520 0.7670 0.3522 0.060 Uiso 0.178(10) 1 d G U P C 3
C3_12 C 1.057(3) 0.7585(9) 0.212(3) 0.0498(18) Uani 0.178(10) 1 d G U P C 3
H3_12 H 1.0089 0.7841 0.2135 0.060 Uiso 0.178(10) 1 d G U P C 3
C4_12 C 1.038(3) 0.7350(11) 0.131(2) 0.0495(19) Uani 0.178(10) 1 d G U P C 3
H4_12 H 0.9762 0.7424 0.0707 0.059 Uiso 0.178(10) 1 d G U P C 3
C5_12 C 1.101(4) 0.7018(10) 0.129(2) 0.0492(19) Uani 0.178(10) 1 d G U P C 3
H5_12 H 1.0865 0.6836 0.0666 0.059 Uiso 0.178(10) 1 d G U P C 3
C6_12 C 1.182(3) 0.6921(8) 0.207(2) 0.0493(18) Uani 0.178(10) 1 d G U P C 3
H6_12 H 1.2296 0.6666 0.2052 0.059 Uiso 0.178(10) 1 d G U P C 3
C7_12 C 1.288(4) 0.7052(12) 0.373(3) 0.051(3) Uani 0.178(10) 1 d G U P C 3
H7A_12 H 1.2901 0.7268 0.4281 0.076 Uiso 0.178(10) 1 d G U P C 3
H7B_12 H 1.2591 0.6797 0.4052 0.076 Uiso 0.178(10) 1 d G U P C 3
H7C_12 H 1.3768 0.7017 0.3456 0.076 Uiso 0.178(10) 1 d G U P C 3

loop_
_atom_site_aniso_label
_atom_site_aniso_U_11
_atom_site_aniso_U_22
_atom_site_aniso_U_33
_atom_site_aniso_U_23
_atom_site_aniso_U_13
_atom_site_aniso_U_12
Ag1_1 0.0286(3) 0.0309(3) 0.0230(3) 0.0080(3) -0.0018(2) 0.0000(3)
O1_1 0.036(4) 0.062(4) 0.044(4) 0.016(3) -0.004(3) 0.007(3)
C2_1 0.030(4) 0.037(5) 0.039(5) -0.006(4) 0.001(4) -0.002(4)
O2_1 0.041(4) 0.054(4) 0.035(3) 0.004(3) 0.012(3) -0.012(3)
Mn2_1 0.0262(6) 0.0324(7) 0.0177(6) 0.0009(5) -0.0008(5) 0.0036(5)
C3_1 0.029(5) 0.051(6) 0.031(5) 0.008(4) 0.000(4) 0.016(4)
O3_1 0.059(4) 0.043(4) 0.049(4) -0.007(3) -0.007(3) 0.014(3)
C4_1 0.032(5) 0.055(6) 0.024(4) 0.001(4) -0.006(4) 0.001(4)
O4_1 0.028(3) 0.087(5) 0.047(4) 0.006(4) 0.008(3) -0.010(3)
C1_1 0.036(5) 0.044(5) 0.035(5) 0.006(4) 0.011(4) -0.001(4)
Mn1_1 0.0258(6) 0.0307(7) 0.0269(6) 0.0037(5) 0.0029(5) -0.0017(5)
C1_2 0.044(6) 0.036(5) 0.066(7) -0.002(5) -0.011(5) -0.023(5)
C2_2 0.060(6) 0.042(6) 0.048(6) -0.025(5) 0.014(5) -0.020(5)
C3_2 0.049(6) 0.029(5) 0.085(8) -0.003(5) -0.001(6) -0.006(4)
C4_2 0.066(7) 0.060(7) 0.046(6) 0.007(5) 0.002(5) -0.041(6)
C5_2 0.025(5) 0.049(6) 0.091(8) -0.024(6) 0.032(5) -0.013(4)
B1_3 0.029(5) 0.027(5) 0.032(5) 0.021(4) -0.008(4) 0.003(4)
C2_3 0.039(5) 0.035(5) 0.028(4) 0.007(4) -0.001(4) -0.007(4)
C3_3 0.102(9) 0.090(9) 0.025(5) -0.012(5) 0.004(6) 0.040(8)
C4_3 0.097(9) 0.082(9) 0.039(6) 0.004(6) 0.013(6) -0.021(7)
C5_3 0.063(7) 0.065(7) 0.041(6) -0.002(5) -0.010(5) 0.002(6)
C1_4 0.097(9) 0.038(6) 0.021(5) -0.011(4) -0.015(5) 0.025(6)
C2_4 0.056(6) 0.045(6) 0.022(4) 0.002(4) -0.021(4) -0.019(5)
C3_4 0.031(5) 0.054(6) 0.027(4) 0.008(4) -0.010(4) 0.006(4)
C4_4 0.053(6) 0.040(5) 0.017(4) 0.009(4) 0.001(4) -0.003(4)
C5_4 0.047(6) 0.074(7) 0.018(4) -0.003(4) 0.001(4) 0.014(5)
B1_5 0.047(6) 0.012(4) 0.022(4) 0.009(3) 0.010(4) 0.006(4)
C2_5 0.032(4) 0.025(4) 0.038(5) 0.006(4) 0.005(4) -0.004(4)
C3_5 0.038(6) 0.089(9) 0.087(9) 0.033(7) -0.009(6) -0.032(6)
C4_5 0.083(9) 0.185(17) 0.054(8) -0.013(9) -0.012(7) -0.083(10)
C5_5 0.030(6) 0.052(8) 0.29(2) -0.032(11) -0.012(9) 0.005(6)
B1 0.030(5) 0.029(5) 0.009(4) -0.001(4) 0.003(3) 0.006(4)
C1_6 0.038(4) 0.017(4) 0.013(4) 0.005(3) 0.002(3) -0.007(3)
C2_6 0.032(4) 0.023(4) 0.015(4) 0.005(3) 0.000(3) -0.001(3)
C3_6 0.040(5) 0.030(4) 0.009(3) -0.003(3) -0.001(3) -0.006(4)
C4_6 0.045(5) 0.026(4) 0.024(4) -0.004(3) 0.017(4) -0.005(4)
C5_6 0.027(4) 0.034(5) 0.022(4) 0.003(3) -0.003(3) -0.007(3)
C6_6 0.023(4) 0.026(4) 0.013(3) 0.005(3) 0.002(3) -0.003(3)
Cl7_6 0.0555(14) 0.0566(14) 0.0138(9) -0.0026(9) 0.0010(9) 0.0019(11)
Cl8_6 0.0284(10) 0.0481(13) 0.0322(11) 0.0011(10) 0.0072(8) 0.0058(9)
C1_7 0.027(4) 0.015(4) 0.011(3) 0.004(3) 0.005(3) 0.003(3)
C2_7 0.018(3) 0.020(4) 0.018(4) -0.003(3) 0.001(3) 0.001(3)
C3_7 0.022(4) 0.028(4) 0.016(4) -0.009(3) 0.003(3) 0.004(3)
C4_7 0.033(4) 0.017(4) 0.017(4) -0.006(3) 0.007(3) -0.003(3)
C5_7 0.029(4) 0.027(4) 0.015(4) 0.002(3) -0.002(3) 0.007(3)
C6_7 0.021(4) 0.021(4) 0.017(4) -0.006(3) -0.001(3) 0.000(3)
Cl7_7 0.0243(10) 0.0352(11) 0.0308(10) -0.0066(9) -0.0006(8) -0.0032(8)
Cl8_7 0.0343(11) 0.0287(10) 0.0280(10) 0.0084(8) -0.0050(8) 0.0028(9)
C1_8 0.026(4) 0.018(4) 0.014(3) 0.001(3) 0.001(3) 0.008(3)
C2_8 0.028(4) 0.022(4) 0.021(4) 0.000(3) 0.002(3) -0.001(3)
C3_8 0.033(4) 0.037(5) 0.014(4) -0.002(3) -0.002(3) 0.010(4)
C4_8 0.032(4) 0.032(5) 0.022(4) -0.009(3) -0.007(3) 0.004(4)
C5_8 0.026(4) 0.022(4) 0.025(4) -0.005(3) -0.002(3) 0.005(3)
C6_8 0.034(4) 0.024(4) 0.011(3) -0.003(3) 0.005(3) 0.008(3)
Cl7_8 0.0590(14) 0.0544(14) 0.0142(9) -0.0079(9) 0.0032(9) -0.0037(12)
Cl8_8 0.0364(11) 0.0397(12) 0.0381(12) -0.0110(10) 0.0065(9) -0.0116(9)
C1_9 0.031(4) 0.029(4) 0.010(3) -0.008(3) -0.004(3) 0.004(3)
C2_9 0.041(5) 0.027(4) 0.019(4) 0.002(3) 0.000(3) 0.005(4)
C3_9 0.034(5) 0.040(5) 0.030(4) -0.001(4) 0.010(4) 0.010(4)
C4_9 0.043(5) 0.030(5) 0.033(5) 0.000(4) 0.000(4) 0.012(4)
C5_9 0.041(5) 0.021(4) 0.029(4) 0.006(3) -0.007(4) 0.000(4)
C6_9 0.028(4) 0.028(4) 0.025(4) 0.001(3) 0.005(3) -0.004(3)
Cl7_9 0.0515(15) 0.0626(17) 0.0596(16) 0.0164(13) 0.0278(12) 0.0266(13)
Cl8_9 0.0521(14) 0.0327(12) 0.0399(12) 0.0149(10) -0.0019(10) -0.0008(10)
C1_10 0.049(2) 0.049(2) 0.051(2) 0.0007(16) 0.0057(16) -0.0006(16)
C2_10 0.050(2) 0.049(2) 0.050(2) 0.0000(19) 0.0058(19) -0.0012(19)
C3_10 0.051(3) 0.050(3) 0.051(3) 0.001(2) 0.004(2) -0.001(2)
C4_10 0.050(3) 0.050(3) 0.050(3) 0.001(2) 0.005(2) 0.000(2)
C5_10 0.049(2) 0.049(2) 0.049(2) 0.001(2) 0.006(2) -0.0005(19)
C6_10 0.048(2) 0.049(2) 0.049(2) 0.0006(18) 0.0057(19) -0.0008(18)
C7_10 0.051(4) 0.050(4) 0.056(4) 0.000(4) 0.004(3) 0.001(3)
C1_11 0.049(2) 0.049(2) 0.050(2) 0.0008(18) 0.0052(17) -0.0009(17)
C2_11 0.049(2) 0.049(2) 0.050(2) 0.0007(19) 0.0052(19) -0.0010(19)
C3_11 0.049(2) 0.050(2) 0.050(2) 0.0004(19) 0.0052(19) 0.000(2)
C4_11 0.050(3) 0.050(3) 0.051(3) 0.000(2) 0.005(2) 0.000(2)
C5_11 0.050(3) 0.050(3) 0.051(3) 0.000(2) 0.005(2) -0.001(2)
C6_11 0.050(2) 0.049(2) 0.050(2) 0.0003(19) 0.0054(19) -0.0010(19)
C7_11 0.049(4) 0.051(4) 0.050(4) 0.001(4) 0.005(3) 0.000(3)
C1_12 0.049(2) 0.049(2) 0.050(2) 0.0007(18) 0.0051(18) -0.0008(17)
C2_12 0.049(2) 0.049(2) 0.050(2) 0.0005(19) 0.0050(19) -0.0006(19)
C3_12 0.049(2) 0.050(2) 0.051(2) 0.0004(19) 0.005(2) -0.0006(19)
C4_12 0.049(3) 0.049(3) 0.050(3) 0.000(2) 0.005(2) -0.001(2)
C5_12 0.049(3) 0.049(3) 0.050(3) 0.001(2) 0.005(2) -0.001(2)
C6_12 0.049(2) 0.049(2) 0.050(2) 0.0008(18) 0.0053(19) -0.0009(19)
C7_12 0.050(5) 0.051(5) 0.051(4) 0.001(4) 0.004(4) 0.000(4)

loop_
_atom_type_symbol
_atom_type_description
_atom_type_scat_dispersion_real
_atom_type_scat_dispersion_imag
_atom_type_scat_source
C C 0.0033 0.0016 'International Tables Vol C Tables 4.2.6.8 and 6.1.1.4'
H H 0.0000 0.0000 'International Tables Vol C Tables 4.2.6.8 and 6.1.1.4'
B B 0.0013 0.0007 'International Tables Vol C Tables 4.2.6.8 and 6.1.1.4'
O O 0.0106 0.0060 'International Tables Vol C Tables 4.2.6.8 and 6.1.1.4'
Cl Cl 0.1484 0.1585 'International Tables Vol C Tables 4.2.6.8 and 6.1.1.4'
Mn Mn 0.3368 0.7283 'International Tables Vol C Tables 4.2.6.8 and 6.1.1.4'
Ag Ag -0.8971 1.1015 'International Tables Vol C Tables 4.2.6.8 and 6.1.1.4'

loop_
_geom_angle_atom_site_label_1
_geom_angle_atom_site_label_2
_geom_angle_atom_site_label_3
_geom_angle
C2_1 Ag1_1 Mn2_1 129.1(2)
C2_1 Ag1_1 Mn1_1 40.4(2)
Mn2_1 Ag1_1 Mn1_1 155.63(4)
C2_1 Ag1_1 C4_1 155.6(3)
Mn2_1 Ag1_1 C4_1 39.61(19)
Mn1_1 Ag1_1 C4_1 136.4(2)
O2_1 C2_1 Mn1_1 174.8(8)
O2_1 C2_1 Ag1_1 114.3(6)
Mn1_1 C2_1 Ag1_1 70.9(3)
C3_1 Mn2_1 C4_1 90.7(4)
C3_1 Mn2_1 Ag1_1 122.0(3)
C4_1 Mn2_1 Ag1_1 71.2(3)
O3_1 C3_1 Mn2_1 177.0(8)
O4_1 C4_1 Mn2_1 175.2(8)
O4_1 C4_1 Ag1_1 115.4(7)
Mn2_1 C4_1 Ag1_1 69.1(3)
O1_1 C1_1 Mn1_1 178.7(8)
C1_1 Mn1_1 C2_1 89.5(4)
C1_1 Mn1_1 Ag1_1 118.4(3)
C2_1 Mn1_1 Ag1_1 68.6(3)
C2_2 C1_2 C5_2 108.7(9)
C2_2 C1_2 H1_2 125.7
C5_2 C1_2 H1_2 125.7
C3_2 C2_2 C1_2 108.4(9)
C3_2 C2_2 H2_2 125.8
C1_2 C2_2 H2_2 125.8
C2_2 C3_2 C4_2 109.0(9)
C2_2 C3_2 H3_2 125.5
C4_2 C3_2 H3_2 125.5
C3_2 C4_2 C5_2 107.4(9)
C3_2 C4_2 H4_2 126.3
C5_2 C4_2 H4_2 126.3
C1_2 C5_2 C4_2 106.5(9)
C1_2 C5_2 H5_2 126.8
C4_2 C5_2 H5_2 126.8
C3_3 C2_3 C4_3 110.0(9)
C3_3 C2_3 C5_3 109.2(8)
C4_3 C2_3 C5_3 108.5(8)
C3_3 C2_3 B1_3 111.7(7)
C4_3 C2_3 B1_3 108.0(7)
C5_3 C2_3 B1_3 109.3(7)
C2_3 C3_3 H3A_3 109.5
C2_3 C3_3 H3B_3 109.5
H3A_3 C3_3 H3B_3 109.5
C2_3 C3_3 H3C_3 109.5
H3A_3 C3_3 H3C_3 109.5
H3B_3 C3_3 H3C_3 109.5
C2_3 C4_3 H4A_3 109.5
C2_3 C4_3 H4B_3 109.5
H4A_3 C4_3 H4B_3 109.5
C2_3 C4_3 H4C_3 109.5
H4A_3 C4_3 H4C_3 109.5
H4B_3 C4_3 H4C_3 109.5
C2_3 C5_3 H5A_3 109.5
C2_3 C5_3 H5B_3 109.5
H5A_3 C5_3 H5B_3 109.5
C2_3 C5_3 H5C_3 109.5
H5A_3 C5_3 H5C_3 109.5
H5B_3 C5_3 H5C_3 109.5
C2_4 C1_4 C5_4 109.2(8)
C2_4 C1_4 H1_4 125.4
C5_4 C1_4 H1_4 125.4
C1_4 C2_4 C3_4 108.0(9)
C1_4 C2_4 H2_4 126.0
C3_4 C2_4 H2_4 126.0
C2_4 C3_4 C4_4 107.9(8)
C2_4 C3_4 H3_4 126.1
C4_4 C3_4 H3_4 126.1
C3_4 C4_4 C5_4 108.1(8)
C3_4 C4_4 H4_4 125.9
C5_4 C4_4 H4_4 125.9
C1_4 C5_4 C4_4 106.9(8)
C1_4 C5_4 H5_4 126.6
C4_4 C5_4 H5_4 126.6
C4_5 C2_5 C3_5 107.9(9)
C4_5 C2_5 C5_5 110.3(11)
C3_5 C2_5 C5_5 107.3(10)
C4_5 C2_5 B1_5 111.6(7)
C3_5 C2_5 B1_5 109.1(7)
C5_5 C2_5 B1_5 110.4(8)
C2_5 C3_5 H3A_5 109.5
C2_5 C3_5 H3B_5 109.5
H3A_5 C3_5 H3B_5 109.5
C2_5 C3_5 H3C_5 109.5
H3A_5 C3_5 H3C_5 109.5
H3B_5 C3_5 H3C_5 109.5
C2_5 C4_5 H4A_5 109.5
C2_5 C4_5 H4B_5 109.5
H4A_5 C4_5 H4B_5 109.5
C2_5 C4_5 H4C_5 109.5
H4A_5 C4_5 H4C_5 109.5
H4B_5 C4_5 H4C_5 109.5
C2_5 C5_5 H5A_5 109.5
C2_5 C5_5 H5B_5 109.5
H5A_5 C5_5 H5B_5 109.5
C2_5 C5_5 H5C_5 109.5
H5A_5 C5_5 H5C_5 109.5
H5B_5 C5_5 H5C_5 109.5
C6_6 C1_6 C2_6 116.2(7)
C6_6 C1_6 B1 122.5(6)
C2_6 C1_6 B1 121.1(7)
C3_6 C2_6 C1_6 121.4(7)
C3_6 C2_6 H2_6 119.3
C1_6 C2_6 H2_6 119.3
C4_6 C3_6 C2_6 121.2(7)
C4_6 C3_6 Cl7_6 119.0(6)
C2_6 C3_6 Cl7_6 119.8(6)
C5_6 C4_6 C3_6 117.1(7)
C5_6 C4_6 H4_6 121.5
C3_6 C4_6 H4_6 121.5
C6_6 C5_6 C4_6 122.9(7)
C6_6 C5_6 Cl8_6 118.6(6)
C4_6 C5_6 Cl8_6 118.5(6)
C5_6 C6_6 C1_6 121.2(7)
C5_6 C6_6 H6_6 119.4
C1_6 C6_6 H6_6 119.4
C6_7 C1_7 C2_7 115.9(6)
C6_7 C1_7 B1 121.6(6)
C2_7 C1_7 B1 122.0(6)
C3_7 C2_7 C1_7 121.3(7)
C3_7 C2_7 H2_7 119.4
C1_7 C2_7 H2_7 119.4
C2_7 C3_7 C4_7 122.6(7)
C2_7 C3_7 Cl7_7 119.3(6)
C4_7 C3_7 Cl7_7 118.1(6)
C5_7 C4_7 C3_7 116.0(7)
C5_7 C4_7 H4_7 122.0
C3_7 C4_7 H4_7 122.0
C6_7 C5_7 C4_7 122.8(7)
C6_7 C5_7 Cl8_7 119.0(6)
C4_7 C5_7 Cl8_7 118.1(6)
C5_7 C6_7 C1_7 121.3(7)
C5_7 C6_7 H6_7 119.3
C1_7 C6_7 H6_7 119.3
C2_8 C1_8 C6_8 116.6(6)
C2_8 C1_8 B1 124.0(6)
C6_8 C1_8 B1 118.8(6)
C3_8 C2_8 C1_8 120.5(7)
C3_8 C2_8 H2_8 119.7
C1_8 C2_8 H2_8 119.7
C4_8 C3_8 C2_8 122.6(7)
C4_8 C3_8 Cl7_8 118.3(6)
C2_8 C3_8 Cl7_8 119.0(6)
C3_8 C4_8 C5_8 116.6(7)
C3_8 C4_8 H4_8 121.7
C5_8 C4_8 H4_8 121.7
C6_8 C5_8 C4_8 122.1(7)
C6_8 C5_8 Cl8_8 118.7(6)
C4_8 C5_8 Cl8_8 119.1(6)
C5_8 C6_8 C1_8 121.5(7)
C5_8 C6_8 H6_8 119.3
C1_8 C6_8 H6_8 119.3
C2_9 C1_9 C6_9 116.5(7)
C2_9 C1_9 B1 121.0(7)
C6_9 C1_9 B1 122.2(7)
C3_9 C2_9 C1_9 121.5(7)
C3_9 C2_9 H2_9 119.2
C1_9 C2_9 H2_9 119.2
C4_9 C3_9 C2_9 122.3(8)
C4_9 C3_9 Cl7_9 116.4(6)
C2_9 C3_9 Cl7_9 121.3(7)
C3_9 C4_9 C5_9 116.8(8)
C3_9 C4_9 H4_9 121.6
C5_9 C4_9 H4_9 121.6
C4_9 C5_9 C6_9 122.4(7)
C4_9 C5_9 Cl8_9 118.6(6)
C6_9 C5_9 Cl8_9 119.1(6)
C5_9 C6_9 C1_9 120.4(7)
C5_9 C6_9 H6_9 119.8
C1_9 C6_9 H6_9 119.8
C6_10 C1_10 C2_10 120.0
C6_10 C1_10 C7_10 120.0
C2_10 C1_10 C7_10 120.0
C3_10 C2_10 C1_10 120.0
C3_10 C2_10 H2_10 120.0
C1_10 C2_10 H2_10 120.0
C4_10 C3_10 C2_10 120.0
C4_10 C3_10 H3_10 120.0
C2_10 C3_10 H3_10 120.0
C3_10 C4_10 C5_10 120.0
C3_10 C4_10 H4_10 120.0
C5_10 C4_10 H4_10 120.0
C6_10 C5_10 C4_10 120.0
C6_10 C5_10 H5_10 120.0
C4_10 C5_10 H5_10 120.0
C1_10 C6_10 C5_10 120.0
C1_10 C6_10 H6_10 120.0
C5_10 C6_10 H6_10 120.0
C1_10 C7_10 H7A_10 109.6
C1_10 C7_10 H7B_10 109.5
H7A_10 C7_10 H7B_10 109.4
C1_10 C7_10 H7C_10 109.4
H7A_10 C7_10 H7C_10 109.4
H7B_10 C7_10 H7C_10 109.6
C6_11 C1_11 C2_11 120.0
C6_11 C1_11 C7_11 120.0
C2_11 C1_11 C7_11 120.0
C1_11 C2_11 C3_11 120.0
C1_11 C2_11 H2_11 120.0
C3_11 C2_11 H2_11 120.0
C4_11 C3_11 C2_11 120.0
C4_11 C3_11 H3_11 120.0
C2_11 C3_11 H3_11 120.0
C5_11 C4_11 C3_11 120.0
C5_11 C4_11 H4_11 120.0
C3_11 C4_11 H4_11 120.0
C4_11 C5_11 C6_11 120.0
C4_11 C5_11 H5_11 120.0
C6_11 C5_11 H5_11 120.0
C1_11 C6_11 C5_11 120.0
C1_11 C6_11 H6_11 120.0
C5_11 C6_11 H6_11 120.0
C1_11 C7_11 H7A_11 109.5
C1_11 C7_11 H7B_11 109.5
H7A_11 C7_11 H7B_11 109.5
C1_11 C7_11 H7C_11 109.6
H7A_11 C7_11 H7C_11 109.6
H7B_11 C7_11 H7C_11 109.4
C6_12 C1_12 C2_12 120.0
C6_12 C1_12 C7_12 120.0
C2_12 C1_12 C7_12 120.0
C3_12 C2_12 C1_12 120.0
C3_12 C2_12 H2_12 120.0
C1_12 C2_12 H2_12 120.0
C2_12 C3_12 C4_12 120.0
C2_12 C3_12 H3_12 120.0
C4_12 C3_12 H3_12 120.0
C3_12 C4_12 C5_12 120.0
C3_12 C4_12 H4_12 120.0
C5_12 C4_12 H4_12 120.0
C6_12 C5_12 C4_12 120.0
C6_12 C5_12 H5_12 120.0
C4_12 C5_12 H5_12 120.0
C5_12 C6_12 C1_12 120.0
C5_12 C6_12 H6_12 120.0
C1_12 C6_12 H6_12 120.0
C1_12 C7_12 H7A_12 109.5
C1_12 C7_12 H7B_12 109.5
H7A_12 C7_12 H7B_12 109.5
C1_12 C7_12 H7C_12 109.5
H7A_12 C7_12 H7C_12 109.5
H7B_12 C7_12 H7C_12 109.5

loop_
_geom_bond_atom_site_label_1
_geom_bond_atom_site_label_2
_geom_bond_distance
Ag1_1 C2_1 2.612(9)
Ag1_1 Mn2_1 2.6490(14)
Ag1_1 Mn1_1 2.6507(17)
Ag1_1 C4_1 2.684(9)
O1_1 C1_1 1.164(10)
C2_1 O2_1 1.148(10)
C2_1 Mn1_1 1.820(9)
Mn2_1 C3_1 1.762(10)
Mn2_1 C4_1 1.807(9)
C3_1 O3_1 1.164(10)
C4_1 O4_1 1.156(10)
C1_1 Mn1_1 1.762(9)
C1_2 C2_2 1.390(14)
C1_2 C5_2 1.407(14)
C1_2 H1_2 0.9500
C2_2 C3_2 1.374(14)
C2_2 H2_2 0.9500
C3_2 C4_2 1.397(15)
C3_2 H3_2 0.9500
C4_2 C5_2 1.425(15)
C4_2 H4_2 0.9500
C5_2 H5_2 0.9500
B1_3 C2_3 1.542(13)
C2_3 C3_3 1.509(13)
C2_3 C4_3 1.528(13)
C2_3 C5_3 1.531(12)
C3_3 H3A_3 0.9800
C3_3 H3B_3 0.9800
C3_3 H3C_3 0.9800
C4_3 H4A_3 0.9800
C4_3 H4B_3 0.9800
C4_3 H4C_3 0.9800
C5_3 H5A_3 0.9800
C5_3 H5B_3 0.9800
C5_3 H5C_3 0.9800
C1_4 C2_4 1.383(14)
C1_4 C5_4 1.405(14)
C1_4 H1_4 0.9500
C2_4 C3_4 1.401(12)
C2_4 H2_4 0.9500
C3_4 C4_4 1.405(12)
C3_4 H3_4 0.9500
C4_4 C5_4 1.407(12)
C4_4 H4_4 0.9500
C5_4 H5_4 0.9500
B1_5 C2_5 1.536(12)
C2_5 C4_5 1.505(14)
C2_5 C3_5 1.509(13)
C2_5 C5_5 1.517(14)
C3_5 H3A_5 0.9800
C3_5 H3B_5 0.9800
C3_5 H3C_5 0.9800
C4_5 H4A_5 0.9800
C4_5 H4B_5 0.9800
C4_5 H4C_5 0.9800
C5_5 H5A_5 0.9800
C5_5 H5B_5 0.9800
C5_5 H5C_5 0.9800
B1 C1_7 1.636(11)
B1 C1_6 1.639(10)
B1 C1_9 1.645(11)
B1 C1_8 1.656(11)
C1_6 C6_6 1.395(10)
C1_6 C2_6 1.410(9)
C2_6 C3_6 1.389(10)
C2_6 H2_6 0.9500
C3_6 C4_6 1.385(11)
C3_6 Cl7_6 1.746(7)
C4_6 C5_6 1.372(10)
C4_6 H4_6 0.9500
C5_6 C6_6 1.372(10)
C5_6 Cl8_6 1.759(8)
C6_6 H6_6 0.9500
C1_7 C6_7 1.398(9)
C1_7 C2_7 1.403(10)
C2_7 C3_7 1.380(10)
C2_7 H2_7 0.9500
C3_7 C4_7 1.380(10)
C3_7 Cl7_7 1.747(7)
C4_7 C5_7 1.378(10)
C4_7 H4_7 0.9500
C5_7 C6_7 1.378(10)
C5_7 Cl8_7 1.764(7)
C6_7 H6_7 0.9500
C1_8 C2_8 1.397(10)
C1_8 C6_8 1.403(10)
C2_8 C3_8 1.391(10)
C2_8 H2_8 0.9500
C3_8 C4_8 1.376(11)
C3_8 Cl7_8 1.750(7)
C4_8 C5_8 1.387(10)
C4_8 H4_8 0.9500
C5_8 C6_8 1.373(10)
C5_8 Cl8_8 1.750(8)
C6_8 H6_8 0.9500
C1_9 C2_9 1.390(11)
C1_9 C6_9 1.396(10)
C2_9 C3_9 1.372(11)
C2_9 H2_9 0.9500
C3_9 C4_9 1.365(11)
C3_9 Cl7_9 1.743(8)
C4_9 C5_9 1.373(12)
C4_9 H4_9 0.9500
C5_9 C6_9 1.385(11)
C5_9 Cl8_9 1.744(8)
C6_9 H6_9 0.9500
C1_10 C6_10 1.3981
C1_10 C2_10 1.3984
C1_10 C7_10 1.5179
C2_10 C3_10 1.3981
C2_10 H2_10 0.9487
C3_10 C4_10 1.3981
C3_10 H3_10 0.9489
C4_10 C5_10 1.3983
C4_10 H4_10 0.9488
C5_10 C6_10 1.3981
C5_10 H5_10 0.9487
C6_10 H6_10 0.9489
C7_10 H7A_10 0.9777
C7_10 H7B_10 0.9791
C7_10 H7C_10 0.9775
C1_11 C6_11 1.3982
C1_11 C2_11 1.3982
C1_11 C7_11 1.5183
C2_11 C3_11 1.3984
C2_11 H2_11 0.9488
C3_11 C4_11 1.3982
C3_11 H3_11 0.9488
C4_11 C5_11 1.3981
C4_11 H4_11 0.9489
C5_11 C6_11 1.3984
C5_11 H5_11 0.9488
C6_11 H6_11 0.9488
C7_11 H7A_11 0.9789
C7_11 H7B_11 0.9762
C7_11 H7C_11 0.9788
C1_12 C6_12 1.4000
C1_12 C2_12 1.4000
C1_12 C7_12 1.5200
C2_12 C3_12 1.4000
C2_12 H2_12 1.0800
C3_12 C4_12 1.4000
C3_12 H3_12 1.0800
C4_12 C5_12 1.4001
C4_12 H4_12 1.0800
C5_12 C6_12 1.4000
C5_12 H5_12 1.0800
C6_12 H6_12 1.0800
C7_12 H7A_12 1.0900
C7_12 H7B_12 1.0900
C7_12 H7C_12 1.0900

loop_
_geom_torsion_atom_site_label_1
_geom_torsion_atom_site_label_2
_geom_torsion_atom_site_label_3
_geom_torsion_atom_site_label_4
_geom_torsion
C3_1 Mn2_1 C4_1 Ag1_1 123.8(3)
Ag1_1 C2_1 Mn1_1 C1_1 121.0(3)
C5_2 C1_2 C2_2 C3_2 1.0(10)
C1_2 C2_2 C3_2 C4_2 -0.8(11)
C2_2 C3_2 C4_2 C5_2 0.3(11)
C2_2 C1_2 C5_2 C4_2 -0.8(10)
C3_2 C4_2 C5_2 C1_2 0.3(10)
C5_4 C1_4 C2_4 C3_4 -0.5(10)
C1_4 C2_4 C3_4 C4_4 0.1(9)
C2_4 C3_4 C4_4 C5_4 0.4(9)
C2_4 C1_4 C5_4 C4_4 0.8(9)
C3_4 C4_4 C5_4 C1_4 -0.7(9)
C6_6 C1_6 C2_6 C3_6 2.3(10)
B1 C1_6 C2_6 C3_6 176.8(7)
C1_6 C2_6 C3_6 C4_6 -1.6(12)
C1_6 C2_6 C3_6 Cl7_6 176.5(6)
C2_6 C3_6 C4_6 C5_6 -0.3(12)
Cl7_6 C3_6 C4_6 C5_6 -178.4(6)
C3_6 C4_6 C5_6 C6_6 1.4(12)
C3_6 C4_6 C5_6 Cl8_6 -178.1(6)
C4_6 C5_6 C6_6 C1_6 -0.6(12)
Cl8_6 C5_6 C6_6 C1_6 178.8(6)
C2_6 C1_6 C6_6 C5_6 -1.2(10)
B1 C1_6 C6_6 C5_6 -175.6(7)
C6_7 C1_7 C2_7 C3_7 -0.2(10)
B1 C1_7 C2_7 C3_7 -172.9(6)
C1_7 C2_7 C3_7 C4_7 0.6(10)
C1_7 C2_7 C3_7 Cl7_7 -179.4(5)
C2_7 C3_7 C4_7 C5_7 -1.2(10)
Cl7_7 C3_7 C4_7 C5_7 178.8(5)
C3_7 C4_7 C5_7 C6_7 1.3(10)
C3_7 C4_7 C5_7 Cl8_7 -179.6(5)
C4_7 C5_7 C6_7 C1_7 -0.9(11)
Cl8_7 C5_7 C6_7 C1_7 180.0(5)
C2_7 C1_7 C6_7 C5_7 0.3(10)
B1 C1_7 C6_7 C5_7 173.1(6)
C6_8 C1_8 C2_8 C3_8 0.0(10)
B1 C1_8 C2_8 C3_8 170.9(7)
C1_8 C2_8 C3_8 C4_8 0.6(12)
C1_8 C2_8 C3_8 Cl7_8 179.7(6)
C2_8 C3_8 C4_8 C5_8 -0.8(11)
Cl7_8 C3_8 C4_8 C5_8 -179.8(6)
C3_8 C4_8 C5_8 C6_8 0.3(11)
C3_8 C4_8 C5_8 Cl8_8 -179.3(6)
C4_8 C5_8 C6_8 C1_8 0.2(11)
Cl8_8 C5_8 C6_8 C1_8 179.9(5)
C2_8 C1_8 C6_8 C5_8 -0.4(10)
B1 C1_8 C6_8 C5_8 -171.8(7)
C6_9 C1_9 C2_9 C3_9 -2.4(11)
B1 C1_9 C2_9 C3_9 -175.1(7)
C1_9 C2_9 C3_9 C4_9 1.2(13)
C1_9 C2_9 C3_9 Cl7_9 179.2(6)
C2_9 C3_9 C4_9 C5_9 -1.1(13)
Cl7_9 C3_9 C4_9 C5_9 -179.2(6)
C3_9 C4_9 C5_9 C6_9 2.3(12)
C3_9 C4_9 C5_9 Cl8_9 -176.6(6)
C4_9 C5_9 C6_9 C1_9 -3.7(12)
Cl8_9 C5_9 C6_9 C1_9 175.2(6)
C2_9 C1_9 C6_9 C5_9 3.5(11)
B1 C1_9 C6_9 C5_9 176.2(7)
C6_10 C1_10 C2_10 C3_10 0.0
C7_10 C1_10 C2_10 C3_10 180.0
C1_10 C2_10 C3_10 C4_10 0.0
C2_10 C3_10 C4_10 C5_10 0.0
C3_10 C4_10 C5_10 C6_10 0.0
C2_10 C1_10 C6_10 C5_10 0.0
C7_10 C1_10 C6_10 C5_10 180.0
C4_10 C5_10 C6_10 C1_10 0.0
C6_11 C1_11 C2_11 C3_11 0.0
C7_11 C1_11 C2_11 C3_11 180.0
C1_11 C2_11 C3_11 C4_11 0.0
C2_11 C3_11 C4_11 C5_11 0.0
C3_11 C4_11 C5_11 C6_11 0.0
C2_11 C1_11 C6_11 C5_11 0.0
C7_11 C1_11 C6_11 C5_11 180.0
C4_11 C5_11 C6_11 C1_11 0.0
C6_12 C1_12 C2_12 C3_12 0.0
C7_12 C1_12 C2_12 C3_12 180.0
C1_12 C2_12 C3_12 C4_12 0.0
C2_12 C3_12 C4_12 C5_12 0.0
C3_12 C4_12 C5_12 C6_12 0.0
C4_12 C5_12 C6_12 C1_12 0.0
C2_12 C1_12 C6_12 C5_12 0.0
C7_12 C1_12 C6_12 C5_12 180.0
